data_2239172
loop_
_publ_author_name
'Manoj Kumar, Karikere Ekanna'
'Suchetan, Parameshwar Adimoole'
'Palakshamurthy, Bandrehalli Siddagangaiah'
'Madan Kumar, Shankar'
'Lokanath, Neratur Krishnappagowda'
'Sreenivasa, Swamy'

_publ_section_title
;
 5-(3,5-Difluorophenyl)-1-(4-fluorophenyl)-3-trifluoromethyl-1<i>H</i>-pyrazole
;
_journal_issue 1
_journal_name_full 'Acta Crystallographica Section E'
_journal_page_first o19
_journal_paper_doi 10.1107/S1600536813032650
_journal_volume 70
_journal_year 2014
_chemical_formula_iupac 'C16 H8 F6 N2'
_chemical_formula_moiety 'C16 H8 F6 N2'
_chemical_formula_sum 'C16 H8 F6 N2'
_chemical_formula_weight 342.24
_chemical_melting_point 456
_chemical_name_systematic
;
5-(3,5-Difluorophenyl)-1-(4-fluorophenyl)-3-trifluoromethyl-1<i>H</i>-pyrazole
;
_space_group_IT_number 2
_symmetry_cell_setting triclinic
_symmetry_space_group_name_Hall '-P 1'
_symmetry_space_group_name_H-M 'P -1'
_atom_sites_solution_hydrogens geom
_atom_sites_solution_primary direct
_atom_sites_solution_secondary difmap
_audit_creation_method SHELXL-97
_cell_angle_alpha 70.9090(10)
_cell_angle_beta 80.1390(10)
_cell_angle_gamma 88.0770(10)
_cell_formula_units_Z 2
_cell_length_a 7.2535(3)
_cell_length_b 8.6686(4)
_cell_length_c 11.7690(5)
_cell_measurement_reflns_used 1234
_cell_measurement_temperature 293(2)
_cell_measurement_theta_max 64.8
_cell_measurement_theta_min 4.0
_cell_volume 688.78(5)
_computing_cell_refinement 'SAINT-Plus (Bruker, 2009)'
_computing_data_collection 'APEX2 (Bruker, 2009)'
_computing_data_reduction 'SAINT-Plus (Bruker, 2009)'
_computing_molecular_graphics 'Mercury (Macrae <i>et al.</i>, 2008)'
_computing_publication_material 'SHELXL97 (Sheldrick, 2008)'
_computing_structure_refinement 'SHELXL97 (Sheldrick, 2008)'
_computing_structure_solution 'SHELXS97 (Sheldrick, 2008)'
_diffrn_ambient_temperature 293(2)
_diffrn_measured_fraction_theta_full 0.933
_diffrn_measured_fraction_theta_max 0.933
_diffrn_measurement_device_type 'Bruker APEXII CCD'
_diffrn_measurement_method '\f and \w scans'
_diffrn_radiation_monochromator graphite
_diffrn_radiation_source 'fine-focus sealed tube'
_diffrn_radiation_type CuK\a
_diffrn_radiation_wavelength 1.54178
_diffrn_reflns_av_R_equivalents 0.0415
_diffrn_reflns_av_sigmaI/netI 0.0400
_diffrn_reflns_limit_h_max 8
_diffrn_reflns_limit_h_min -8
_diffrn_reflns_limit_k_max 10
_diffrn_reflns_limit_k_min -9
_diffrn_reflns_limit_l_max 13
_diffrn_reflns_limit_l_min -13
_diffrn_reflns_number 7069
_diffrn_reflns_theta_full 64.78
_diffrn_reflns_theta_max 64.78
_diffrn_reflns_theta_min 4.03
_diffrn_standards_decay_% 1
_diffrn_standards_interval_count 2
_exptl_absorpt_coefficient_mu 1.387
_exptl_absorpt_correction_T_max 0.669
_exptl_absorpt_correction_T_min 0.611
_exptl_absorpt_correction_type multi-scan
_exptl_absorpt_process_details '(<i>SADABS</i>; Bruker, 2009)'
_exptl_crystal_colour yellow
_exptl_crystal_density_diffrn 1.650
_exptl_crystal_density_method 'not measured'
_exptl_crystal_description prism
_exptl_crystal_F_000 344
_exptl_crystal_size_max 0.39
_exptl_crystal_size_mid 0.35
_exptl_crystal_size_min 0.29
_refine_diff_density_max 0.448
_refine_diff_density_min -0.476
_refine_ls_extinction_method none
_refine_ls_goodness_of_fit_ref 1.107
_refine_ls_hydrogen_treatment constr
_refine_ls_matrix_type full
_refine_ls_number_parameters 217
_refine_ls_number_reflns 2181
_refine_ls_number_restraints 0
_refine_ls_restrained_S_all 1.107
_refine_ls_R_factor_all 0.0583
_refine_ls_R_factor_gt 0.0540
_refine_ls_shift/su_max 0.000
_refine_ls_shift/su_mean 0.000
_refine_ls_structure_factor_coef Fsqd
_refine_ls_weighting_details 'calc w=1/[\s^2^(Fo^2^)+(0.1212P)^2^+0.5142P] where P=(Fo^2^+2Fc^2^)/3'
_refine_ls_weighting_scheme calc
_refine_ls_wR_factor_gt 0.1605
_refine_ls_wR_factor_ref 0.1809
_reflns_number_gt 2040
_reflns_number_total 2181
_reflns_threshold_expression I>2\s(I)
_cod_data_source_file wm2788sup1.cif
_cod_data_source_block I
_cod_database_code 2239172
_cod_database_fobs_code 2239172

loop_
_symmetry_equiv_pos_as_xyz
'x, y, z'
'-x, -y, -z'

loop_
_atom_site_type_symbol
_atom_site_label
_atom_site_fract_x
_atom_site_fract_y
_atom_site_fract_z
_atom_site_U_iso_or_equiv
_atom_site_adp_type
_atom_site_calc_flag
_atom_site_refinement_flags
_atom_site_occupancy
_atom_site_symmetry_multiplicity
F F5 0.4695(2) 0.16122(18) 0.61518(14) 0.0259(4) Uani d . 1 1
F F4 0.0082(2) 0.5540(2) 0.60896(14) 0.0277(4) Uani d . 1 1
F F3 0.8754(2) 1.09529(19) 0.57955(14) 0.0311(4) Uani d . 1 1
F F2 0.8448(2) 1.0637(2) 0.77056(15) 0.0338(5) Uani d . 1 1
F F6 0.7353(3) -0.0365(2) 1.12881(15) 0.0368(5) Uani d . 1 1
F F1 1.0813(2) 0.9640(2) 0.68380(16) 0.0329(5) Uani d . 1 1
N N2 0.7064(3) 0.5860(3) 0.80633(18) 0.0181(5) Uani d . 1 1
C C8 0.7111(3) 0.4265(3) 0.8934(2) 0.0178(6) Uani d . 1 1
C C2 0.5326(3) 0.3904(3) 0.6683(2) 0.0186(6) Uani d . 1 1
H H2 0.6510 0.3520 0.6815 0.022 Uiso calc R 1 1
C C10 0.5548(4) 0.1787(3) 1.0287(2) 0.0231(6) Uani d . 1 1
H H10 0.4464 0.1152 1.0651 0.028 Uiso calc R 1 1
C C7 0.6008(3) 0.6408(3) 0.7159(2) 0.0178(5) Uani d . 1 1
C C3 0.4110(4) 0.3037(3) 0.6324(2) 0.0188(5) Uani d . 1 1
C C14 0.7893(3) 0.8337(3) 0.7149(2) 0.0191(6) Uani d . 1 1
C C4 0.2343(3) 0.3540(3) 0.6116(2) 0.0196(6) Uani d . 1 1
H H4 0.1552 0.2928 0.5875 0.024 Uiso calc R 1 1
C C5 0.1808(3) 0.5007(3) 0.6286(2) 0.0196(6) Uani d . 1 1
N N1 0.8244(3) 0.7042(3) 0.80627(19) 0.0197(5) Uani d . 1 1
C C16 0.8973(3) 0.9877(3) 0.6872(2) 0.0222(6) Uani d . 1 1
C C11 0.7271(4) 0.1186(3) 1.0535(2) 0.0252(6) Uani d . 1 1
C C6 0.2943(3) 0.5943(3) 0.6650(2) 0.0191(6) Uani d . 1 1
H H6 0.2529 0.6918 0.6763 0.023 Uiso calc R 1 1
C C1 0.4720(3) 0.5386(3) 0.6844(2) 0.0174(5) Uani d . 1 1
C C13 0.8827(4) 0.3653(3) 0.9218(2) 0.0230(6) Uani d . 1 1
H H13 0.9914 0.4288 0.8860 0.028 Uiso calc R 1 1
C C15 0.6500(3) 0.8044(3) 0.6551(2) 0.0187(6) Uani d . 1 1
H H15 0.6018 0.8771 0.5902 0.022 Uiso calc R 1 1
C C9 0.5463(3) 0.3358(3) 0.9483(2) 0.0207(6) Uani d . 1 1
H H9 0.4315 0.3799 0.9314 0.025 Uiso calc R 1 1
C C12 0.8922(4) 0.2094(4) 1.0036(2) 0.0276(6) Uani d . 1 1
H H12 1.0060 0.1672 1.0243 0.033 Uiso calc R 1 1

loop_
_atom_site_aniso_label
_atom_site_aniso_U_11
_atom_site_aniso_U_22
_atom_site_aniso_U_33
_atom_site_aniso_U_12
_atom_site_aniso_U_13
_atom_site_aniso_U_23
F5 0.0287(8) 0.0245(8) 0.0340(9) 0.0044(6) -0.0110(6) -0.0196(7)
F4 0.0148(7) 0.0429(10) 0.0349(9) 0.0067(6) -0.0103(6) -0.0230(8)
F3 0.0322(9) 0.0291(9) 0.0316(9) -0.0068(7) -0.0084(7) -0.0073(7)
F2 0.0414(10) 0.0309(9) 0.0371(10) -0.0063(7) -0.0009(7) -0.0241(8)
F6 0.0465(10) 0.0285(10) 0.0311(9) -0.0012(8) -0.0096(8) -0.0021(7)
F1 0.0195(8) 0.0299(9) 0.0533(11) -0.0036(6) -0.0088(7) -0.0169(8)
N2 0.0154(10) 0.0240(12) 0.0198(11) -0.0024(8) -0.0037(8) -0.0131(9)
C8 0.0225(12) 0.0211(13) 0.0150(11) -0.0015(10) -0.0050(9) -0.0116(10)
C2 0.0149(11) 0.0263(14) 0.0191(12) 0.0019(10) -0.0053(9) -0.0125(10)
C10 0.0284(13) 0.0241(14) 0.0184(13) -0.0058(10) 0.0013(10) -0.0113(11)
C7 0.0135(11) 0.0257(13) 0.0197(12) 0.0001(9) -0.0044(9) -0.0140(10)
C3 0.0215(12) 0.0192(12) 0.0195(12) 0.0013(9) -0.0033(9) -0.0116(10)
C14 0.0180(12) 0.0240(13) 0.0197(12) -0.0010(10) -0.0027(9) -0.0135(11)
C4 0.0178(12) 0.0267(14) 0.0180(12) -0.0040(10) -0.0036(9) -0.0114(10)
C5 0.0115(11) 0.0315(14) 0.0173(12) 0.0010(10) -0.0032(9) -0.0098(10)
N1 0.0175(10) 0.0232(12) 0.0227(11) -0.0031(8) -0.0043(8) -0.0127(9)
C16 0.0202(12) 0.0267(14) 0.0246(14) 0.0011(10) -0.0054(10) -0.0140(11)
C11 0.0373(16) 0.0224(14) 0.0167(12) 0.0003(11) -0.0061(11) -0.0067(10)
C6 0.0182(12) 0.0235(13) 0.0194(12) 0.0025(10) -0.0047(9) -0.0116(10)
C1 0.0157(11) 0.0241(13) 0.0159(12) -0.0018(9) -0.0030(9) -0.0108(10)
C13 0.0214(13) 0.0283(14) 0.0219(13) -0.0032(10) -0.0057(10) -0.0103(11)
C15 0.0182(12) 0.0215(13) 0.0208(12) 0.0022(10) -0.0059(9) -0.0116(10)
C9 0.0180(12) 0.0303(14) 0.0192(12) 0.0001(10) -0.0018(9) -0.0157(11)
C12 0.0278(14) 0.0321(15) 0.0258(14) 0.0027(11) -0.0109(11) -0.0105(12)

loop_
_atom_type_symbol
_atom_type_description
_atom_type_scat_dispersion_real
_atom_type_scat_dispersion_imag
_atom_type_scat_source
C C 0.0181 0.0091 'International Tables Vol C Tables 4.2.6.8 and 6.1.1.4'
H H 0.0000 0.0000 'International Tables Vol C Tables 4.2.6.8 and 6.1.1.4'
N N 0.0311 0.0180 'International Tables Vol C Tables 4.2.6.8 and 6.1.1.4'
F F 0.0727 0.0534 'International Tables Vol C Tables 4.2.6.8 and 6.1.1.4'

loop_
_geom_angle_atom_site_label_1
_geom_angle_atom_site_label_2
_geom_angle_atom_site_label_3
_geom_angle
N1 N2 C7 112.0(2)
N1 N2 C8 118.73(19)
C7 N2 C8 129.3(2)
C13 C8 C9 121.0(2)
C13 C8 N2 118.7(2)
C9 C8 N2 120.3(2)
C3 C2 C1 117.9(2)
C3 C2 H2 121.1
C1 C2 H2 121.1
C11 C10 C9 118.7(2)
C11 C10 H10 120.6
C9 C10 H10 120.6
N2 C7 C15 106.9(2)
N2 C7 C1 125.3(2)
C15 C7 C1 127.6(2)
F5 C3 C4 118.0(2)
F5 C3 C2 118.2(2)
C4 C3 C2 123.8(2)
N1 C14 C15 113.4(2)
N1 C14 C16 118.8(2)
C15 C14 C16 127.8(2)
C3 C4 C5 116.2(2)
C3 C4 H4 121.9
C5 C4 H4 121.9
F4 C5 C4 117.9(2)
F4 C5 C6 118.7(2)
C4 C5 C6 123.4(2)
C14 N1 N2 104.07(19)
F3 C16 F1 107.1(2)
F3 C16 F2 106.1(2)
F1 C16 F2 106.02(19)
F3 C16 C14 111.8(2)
F1 C16 C14 112.6(2)
F2 C16 C14 112.7(2)
F6 C11 C10 118.5(2)
F6 C11 C12 118.7(2)
C10 C11 C12 122.8(3)
C5 C6 C1 118.2(2)
C5 C6 H6 120.9
C1 C6 H6 120.9
C6 C1 C2 120.5(2)
C6 C1 C7 119.4(2)
C2 C1 C7 120.0(2)
C12 C13 C8 120.0(2)
C12 C13 H13 120.0
C8 C13 H13 120.0
C7 C15 C14 103.6(2)
C7 C15 H15 128.2
C14 C15 H15 128.2
C10 C9 C8 119.3(2)
C10 C9 H9 120.3
C8 C9 H9 120.3
C11 C12 C13 118.0(2)
C11 C12 H12 121.0
C13 C12 H12 121.0

loop_
_geom_bond_atom_site_label_1
_geom_bond_atom_site_label_2
_geom_bond_distance
F5 C3 1.359(3)
F4 C5 1.351(3)
F3 C16 1.336(3)
F2 C16 1.349(3)
F6 C11 1.353(3)
F1 C16 1.339(3)
N2 N1 1.357(3)
N2 C7 1.367(3)
N2 C8 1.430(3)
C8 C13 1.388(4)
C8 C9 1.390(4)
C2 C3 1.378(3)
C2 C1 1.404(4)
C2 H2 0.9300
C10 C11 1.378(4)
C10 C9 1.387(4)
C10 H10 0.9300
C7 C15 1.390(4)
C7 C1 1.478(3)
C3 C4 1.376(4)
C14 N1 1.329(3)
C14 C15 1.399(3)
C14 C16 1.483(3)
C4 C5 1.383(4)
C4 H4 0.9300
C5 C6 1.383(3)
C11 C12 1.385(4)
C6 C1 1.390(3)
C6 H6 0.9300
C13 C12 1.387(4)
C13 H13 0.9300
C15 H15 0.9300
C9 H9 0.9300
C12 H12 0.9300

loop_
_geom_torsion_atom_site_label_1
_geom_torsion_atom_site_label_2
_geom_torsion_atom_site_label_3
_geom_torsion_atom_site_label_4
_geom_torsion
N1 N2 C8 C13 -37.8(3)
C7 N2 C8 C13 139.9(2)
N1 N2 C8 C9 142.0(2)
C7 N2 C8 C9 -40.3(3)
N1 N2 C7 C15 -1.2(3)
C8 N2 C7 C15 -179.0(2)
N1 N2 C7 C1 174.1(2)
C8 N2 C7 C1 -3.7(4)
C1 C2 C3 F5 179.2(2)
C1 C2 C3 C4 0.0(4)
F5 C3 C4 C5 -179.2(2)
C2 C3 C4 C5 0.0(4)
C3 C4 C5 F4 180.0(2)
C3 C4 C5 C6 -0.4(4)
C15 C14 N1 N2 0.5(3)
C16 C14 N1 N2 -179.3(2)
C7 N2 N1 C14 0.5(2)
C8 N2 N1 C14 178.55(19)
N1 C14 C16 F3 167.2(2)
C15 C14 C16 F3 -12.5(3)
N1 C14 C16 F1 46.5(3)
C15 C14 C16 F1 -133.1(3)
N1 C14 C16 F2 -73.3(3)
C15 C14 C16 F2 107.0(3)
C9 C10 C11 F6 -177.9(2)
C9 C10 C11 C12 1.4(4)
F4 C5 C6 C1 -179.7(2)
C4 C5 C6 C1 0.7(4)
C5 C6 C1 C2 -0.6(4)
C5 C6 C1 C7 176.2(2)
C3 C2 C1 C6 0.3(4)
C3 C2 C1 C7 -176.5(2)
N2 C7 C1 C6 134.5(2)
C15 C7 C1 C6 -51.2(3)
N2 C7 C1 C2 -48.6(3)
C15 C7 C1 C2 125.7(3)
C9 C8 C13 C12 1.8(4)
N2 C8 C13 C12 -178.4(2)
N2 C7 C15 C14 1.4(2)
C1 C7 C15 C14 -173.8(2)
N1 C14 C15 C7 -1.2(3)
C16 C14 C15 C7 178.5(2)
C11 C10 C9 C8 1.3(3)
C13 C8 C9 C10 -2.9(3)
N2 C8 C9 C10 177.3(2)
F6 C11 C12 C13 176.8(2)
C10 C11 C12 C13 -2.4(4)
C8 C13 C12 C11 0.8(4)
